data_7131248
loop_
_publ_author_name
'K&#xf6;stler, Benedikt'
'Gilmer, Jannik'
'Bolte, Michael'
'Virovets, Alexander'
'Lerner, Hans-Wolfram'
'Albert, Philipp'
'Fantuzzi, Felipe'
'Wagner, Matthias'

_publ_section_title
;
 Group IV heteroadamantanes: synthesis of Si<sub>6</sub>Sn<sub>4</sub> and
 site-selective derivatization of Si<sub>6</sub>Ge<sub>4</sub>.
;
_journal_issue 16
_journal_name_full 'Chemical communications (Cambridge, England)'
_journal_page_first 2295
_journal_page_last 2298
_journal_paper_doi 10.1039/d2cc06697a
_journal_volume 59
_journal_year 2023
_chemical_formula_moiety 'C24 H72 Ge6 Si8'
_chemical_formula_sum 'C24 H72 Ge6 Si8'
_chemical_formula_weight 1021.07
_chemical_properties_physical Air-sensitive,Moisture-sensitive
_space_group_crystal_system orthorhombic
_space_group_IT_number 63
_space_group_name_Hall '-C 2c 2'
_space_group_name_H-M_alt 'C m c m'
_atom_sites_solution_hydrogens geom
_audit_creation_method SHELXL-2018/3
_audit_update_record
;
2023-01-10 deposited with the CCDC.	2023-01-30 downloaded from the CCDC.
;
_cell_angle_alpha 90
_cell_angle_beta 90
_cell_angle_gamma 90
_cell_formula_units_Z 4
_cell_length_a 17.4656(5)
_cell_length_b 18.7853(6)
_cell_length_c 15.0222(5)
_cell_measurement_reflns_used 10037
_cell_measurement_temperature 173(2)
_cell_measurement_theta_max 25.6040
_cell_measurement_theta_min 4.3750
_cell_volume 4928.7(3)
_computing_cell_refinement 'CrysAlisPro 1.171.42.43a (Rigaku OD, 2022)'
_computing_data_collection 'X-Area (Stoe & Cie, 2001)'
_computing_data_reduction 'CrysAlisPro 1.171.42.43a (Rigaku OD, 2022)'
_computing_molecular_graphics Diamond
_computing_publication_material 'IUCr PublCIF online service'
_computing_structure_refinement 'SHELXL-2018/3 (Sheldrick, 2018)'
_computing_structure_solution 'SHELXS (Sheldrick, 2008)'
_diffrn_ambient_temperature 173(2)
_diffrn_detector_area_resol_mean 6.67
_diffrn_measured_fraction_theta_full 0.993
_diffrn_measured_fraction_theta_max 0.992
_diffrn_measurement_device_type 'STOE IPDS II two-circle-diffractometer'
_diffrn_measurement_method \w
_diffrn_radiation_type MoK\a
_diffrn_radiation_wavelength 0.71073
_diffrn_reflns_av_R_equivalents 0.0562
_diffrn_reflns_av_unetI/netI 0.0227
_diffrn_reflns_Laue_measured_fraction_full 0.993
_diffrn_reflns_Laue_measured_fraction_max 0.992
_diffrn_reflns_limit_h_max 21
_diffrn_reflns_limit_h_min -21
_diffrn_reflns_limit_k_max 22
_diffrn_reflns_limit_k_min -22
_diffrn_reflns_limit_l_max 18
_diffrn_reflns_limit_l_min -18
_diffrn_reflns_number 35724
_diffrn_reflns_point_group_measured_fraction_full 0.993
_diffrn_reflns_point_group_measured_fraction_max 0.992
_diffrn_reflns_theta_full 25.242
_diffrn_reflns_theta_max 25.697
_diffrn_reflns_theta_min 4.340
_diffrn_source 'Genix 3D I\mS microfocus X-ray source'
_exptl_absorpt_coefficient_mu 3.821
_exptl_absorpt_correction_T_max 1.00000
_exptl_absorpt_correction_T_min 0.40376
_exptl_absorpt_correction_type multi-scan
_exptl_absorpt_process_details
;
CrysAlisPro 1.171.42.43a (Rigaku Oxford Diffraction, 2022)
Empirical absorption correction using spherical harmonics,
implemented in SCALE3 ABSPACK scaling algorithm.
;
_exptl_crystal_colour colourless
_exptl_crystal_density_diffrn 1.376
_exptl_crystal_description block
_exptl_crystal_F_000 2080
_exptl_crystal_size_max 0.180
_exptl_crystal_size_mid 0.140
_exptl_crystal_size_min 0.120
_refine_diff_density_max 0.337
_refine_diff_density_min -0.498
_refine_diff_density_rms 0.065
_refine_ls_extinction_method none
_refine_ls_goodness_of_fit_ref 1.124
_refine_ls_hydrogen_treatment constr
_refine_ls_matrix_type full
_refine_ls_number_parameters 136
_refine_ls_number_reflns 2512
_refine_ls_number_restraints 0
_refine_ls_restrained_S_all 1.124
_refine_ls_R_factor_all 0.0334
_refine_ls_R_factor_gt 0.0268
_refine_ls_shift/su_max 0.000
_refine_ls_shift/su_mean 0.000
_refine_ls_structure_factor_coef Fsqd
_refine_ls_weighting_details 'w=1/[\s^2^(Fo^2^)+(0.0144P)^2^+13.2050P] where P=(Fo^2^+2Fc^2^)/3'
_refine_ls_weighting_scheme calc
_refine_ls_wR_factor_gt 0.0632
_refine_ls_wR_factor_ref 0.0656
_reflns_Friedel_coverage 0.000
_reflns_number_gt 2129
_reflns_number_total 2511
_reflns_threshold_expression 'I > 2\s(I)'
_cod_data_source_file d2cc06697a3.cif
_cod_data_source_block wa3189_AV
_cod_depositor_comments 'Adding full bibliography for 7131246--7131250.cif.'
_cod_database_code 7131248
_shelx_shelxl_version_number 2018/3
_shelx_space_group_comment
;
The symmetry employed for this shelxl refinement is uniquely defined
by the following loop, which should always be used as a source of
symmetry information in preference to the above space-group names.
They are only intended as comments.
;
_shelx_estimated_absorpt_t_min 0.546
_shelx_estimated_absorpt_t_max 0.657

loop_
_space_group_symop_operation_xyz
'x, y, z'
'-x, -y, z+1/2'
'-x, y, -z+1/2'
'x, -y, -z'
'x+1/2, y+1/2, z'
'-x+1/2, -y+1/2, z+1/2'
'-x+1/2, y+1/2, -z+1/2'
'x+1/2, -y+1/2, -z'
'-x, -y, -z'
'x, y, -z-1/2'
'x, -y, z-1/2'
'-x, y, z'
'-x+1/2, -y+1/2, -z'
'x+1/2, y+1/2, -z-1/2'
'x+1/2, -y+1/2, z-1/2'
'-x+1/2, y+1/2, z'

loop_
_atom_site_label
_atom_site_type_symbol
_atom_site_fract_x
_atom_site_fract_y
_atom_site_fract_z
_atom_site_U_iso_or_equiv
_atom_site_adp_type
_atom_site_occupancy
_atom_site_site_symmetry_order
_atom_site_calc_flag
_atom_site_refinement_flags_posn
_atom_site_refinement_flags_adp
_atom_site_refinement_flags_occupancy
_atom_site_disorder_assembly
_atom_site_disorder_group
Ge1 Ge 0.000000 0.44854(3) 0.250000 0.03080(14) Uani 1 4 d S T P . .
C11 C 0.000000 0.5114(3) 0.3550(3) 0.0517(12) Uani 1 2 d S T P . .
H11A H -0.036320 0.550493 0.345580 0.078 Uiso 0.5 1 calc R U P . .
H11B H 0.051470 0.530969 0.363874 0.078 Uiso 0.5 1 calc R U P . .
H11C H -0.015150 0.484162 0.407732 0.078 Uiso 0.5 1 calc R U P . .
Ge2 Ge 0.11235(2) 0.30220(2) 0.12138(2) 0.03119(10) Uani 1 1 d . . . . .
C21 C 0.1182(2) 0.36020(18) 0.0124(2) 0.0519(8) Uani 1 1 d . . . . .
H21A H 0.167707 0.384617 0.010112 0.078 Uiso 1 1 calc R U . . .
H21B H 0.076857 0.395504 0.012626 0.078 Uiso 1 1 calc R U . . .
H21C H 0.112815 0.329328 -0.039843 0.078 Uiso 1 1 calc R U . . .
C22 C 0.20450(17) 0.24153(17) 0.1205(2) 0.0461(8) Uani 1 1 d . . . . .
H22A H 0.202383 0.209119 0.069482 0.069 Uiso 1 1 calc R U . . .
H22B H 0.206665 0.213802 0.175736 0.069 Uiso 1 1 calc R U . . .
H22C H 0.250235 0.271533 0.115979 0.069 Uiso 1 1 calc R U . . .
Ge3 Ge 0.000000 0.15732(3) 0.250000 0.03248(15) Uani 1 4 d S T P . .
C31 C 0.0896(2) 0.0929(2) 0.250000 0.0413(10) Uani 1 2 d S T P . .
H31A H 0.097643 0.074122 0.310157 0.062 Uiso 0.5 1 calc R U P A -1
H31B H 0.135178 0.119225 0.231016 0.062 Uiso 0.5 1 calc R U P A -1
H31C H 0.080336 0.053325 0.208827 0.062 Uiso 0.5 1 calc R U P A -1
Si1 Si 0.11340(6) 0.37721(5) 0.250000 0.0283(2) Uani 1 2 d S T P C .
Si3 Si 0.22246(6) 0.45114(6) 0.250000 0.0384(3) Uani 1 2 d S T P . .
Si2 Si 0.000000 0.22916(6) 0.11870(7) 0.0294(2) Uani 1 2 d S T P B .
Si4 Si 0.000000 0.15824(7) -0.01067(8) 0.0464(3) Uani 1 2 d S T P . .
C411 C 0.0711(5) 0.0847(5) -0.0024(7) 0.067(2) Uani 0.5 1 d . . P B -1
H41A H 0.077970 0.062797 -0.061062 0.100 Uiso 0.5 1 calc R U P B -1
H41B H 0.052487 0.048783 0.039755 0.100 Uiso 0.5 1 calc R U P B -1
H41C H 0.120107 0.103705 0.018512 0.100 Uiso 0.5 1 calc R U P B -1
C412 C 0.0247(7) 0.2132(5) -0.1121(4) 0.088(5) Uani 0.5 1 d . . P B -1
H41D H 0.079456 0.224522 -0.111458 0.132 Uiso 0.5 1 calc R U P B -1
H41E H -0.005054 0.257442 -0.111364 0.132 Uiso 0.5 1 calc R U P B -1
H41F H 0.012449 0.186152 -0.166022 0.132 Uiso 0.5 1 calc R U P B -1
C413 C 0.0976(6) 0.1182(5) -0.0280(7) 0.076(3) Uani 0.5 1 d . . P B -2
H41G H 0.135174 0.156285 -0.037006 0.114 Uiso 0.5 1 calc R U P B -2
H41H H 0.096684 0.087268 -0.080565 0.114 Uiso 0.5 1 calc R U P B -2
H41I H 0.111865 0.090149 0.024432 0.114 Uiso 0.5 1 calc R U P B -2
C311 C 0.2137(9) 0.5206(9) 0.3363(12) 0.079(5) Uani 0.5 1 d . . P C -1
H31D H 0.260949 0.548663 0.338448 0.118 Uiso 0.5 1 calc R U P C -1
H31E H 0.204846 0.498222 0.394265 0.118 Uiso 0.5 1 calc R U P C -1
H31F H 0.170508 0.551935 0.321854 0.118 Uiso 0.5 1 calc R U P C -1
C312 C 0.3107(3) 0.3979(4) 0.2677(14) 0.066(6) Uani 0.5 1 d . . P C -1
H31G H 0.355571 0.429006 0.263571 0.099 Uiso 0.5 1 calc R U P C -1
H31H H 0.314019 0.360690 0.222138 0.099 Uiso 0.5 1 calc R U P C -1
H31I H 0.309037 0.375829 0.326814 0.099 Uiso 0.5 1 calc R U P C -1
C313 C 0.2325(8) 0.4968(8) 0.3608(11) 0.054(3) Uani 0.5 1 d . . P C -2
H31J H 0.276955 0.528618 0.359376 0.081 Uiso 0.5 1 calc R U P C -2
H31K H 0.239698 0.460976 0.407518 0.081 Uiso 0.5 1 calc R U P C -2
H31L H 0.186212 0.524472 0.373207 0.081 Uiso 0.5 1 calc R U P C -2

loop_
_atom_site_aniso_label
_atom_site_aniso_U_11
_atom_site_aniso_U_22
_atom_site_aniso_U_33
_atom_site_aniso_U_23
_atom_site_aniso_U_13
_atom_site_aniso_U_12
Ge1 0.0294(3) 0.0275(3) 0.0355(3) 0.000 0.000 0.000
C11 0.043(2) 0.048(3) 0.064(3) -0.028(2) 0.000 0.000
Ge2 0.02924(16) 0.03565(17) 0.02867(16) -0.00028(12) 0.00439(12) -0.00136(12)
C21 0.064(2) 0.056(2) 0.0365(16) 0.0114(15) 0.0084(16) -0.0092(17)
C22 0.0313(15) 0.0543(19) 0.0527(19) -0.0087(15) 0.0077(14) 0.0089(14)
Ge3 0.0311(3) 0.0293(3) 0.0371(3) 0.000 0.000 0.000
C31 0.040(2) 0.034(2) 0.050(3) 0.000 0.000 0.0207(19)
Si1 0.0246(5) 0.0299(5) 0.0304(5) 0.000 0.000 -0.0029(4)
Si3 0.0294(6) 0.0403(6) 0.0454(7) 0.000 0.000 -0.0103(5)
Si2 0.0293(5) 0.0320(5) 0.0269(5) -0.0040(4) 0.000 0.000
Si4 0.0543(7) 0.0483(7) 0.0367(7) -0.0175(6) 0.000 0.000
C411 0.065(6) 0.065(6) 0.071(6) -0.030(5) -0.007(5) 0.015(5)
C412 0.142(14) 0.089(5) 0.032(3) -0.013(3) 0.006(4) 0.031(6)
C413 0.071(6) 0.077(7) 0.079(7) -0.048(6) 0.026(5) -0.008(5)
C311 0.066(10) 0.071(10) 0.100(14) -0.038(8) 0.026(8) -0.034(7)
C312 0.034(3) 0.069(4) 0.095(17) 0.009(6) -0.013(5) -0.011(3)
C313 0.039(5) 0.062(9) 0.062(7) -0.018(5) -0.003(4) -0.019(5)

loop_
_atom_type_symbol
_atom_type_description
_atom_type_scat_dispersion_real
_atom_type_scat_dispersion_imag
_atom_type_scat_source
C C 0.0033 0.0016 'International Tables Vol C Tables 4.2.6.8 and 6.1.1.4'
H H 0.0000 0.0000 'International Tables Vol C Tables 4.2.6.8 and 6.1.1.4'
Ge Ge 0.1547 1.8001 'International Tables Vol C Tables 4.2.6.8 and 6.1.1.4'
Si Si 0.0817 0.0704 'International Tables Vol C Tables 4.2.6.8 and 6.1.1.4'

loop_
_geom_angle_atom_site_label_1
_geom_angle_atom_site_label_2
_geom_angle_atom_site_label_3
_geom_angle
_geom_angle_site_symmetry_1
_geom_angle_site_symmetry_3
_geom_angle_publ_flag
C11 Ge1 C11 106.3(3) . 10_556 ?
C11 Ge1 Si1 109.63(8) . 3 ?
C11 Ge1 Si1 109.63(8) 10_556 3 ?
C11 Ge1 Si1 109.63(8) . . ?
C11 Ge1 Si1 109.63(8) 10_556 . ?
Si1 Ge1 Si1 111.84(5) 3 . ?
Ge1 C11 H11A 109.5 . . ?
Ge1 C11 H11B 109.5 . . ?
H11A C11 H11B 109.5 . . ?
Ge1 C11 H11C 109.5 . . ?
H11A C11 H11C 109.5 . . ?
H11B C11 H11C 109.5 . . ?
Ge1 C11 H11A 109.5(8) . 12 ?
H11A C11 H11A 80.7 . 12 ?
H11B C11 H11A 31.3 . 12 ?
H11C C11 H11A 133.1 . 12 ?
Ge1 C11 H11B 109.5(4) . 12 ?
H11A C11 H11B 31.3 . 12 ?
H11B C11 H11B 133.1 . 12 ?
H11C C11 H11B 80.7 . 12 ?
H11A C11 H11B 109.5 12 12 ?
Ge1 C11 H11C 109.5(5) . 12 ?
H11A C11 H11C 133.1 . 12 ?
H11B C11 H11C 80.7 . 12 ?
H11C C11 H11C 31.3 . 12 ?
H11A C11 H11C 109.5 12 12 ?
H11B C11 H11C 109.5 12 12 ?
C21 Ge2 C22 105.80(15) . . ?
C21 Ge2 Si1 110.21(11) . . ?
C22 Ge2 Si1 109.84(10) . . ?
C21 Ge2 Si2 110.19(11) . . ?
C22 Ge2 Si2 109.72(10) . . ?
Si1 Ge2 Si2 110.94(3) . . ?
Ge2 C21 H21A 109.5 . . ?
Ge2 C21 H21B 109.5 . . ?
H21A C21 H21B 109.5 . . ?
Ge2 C21 H21C 109.5 . . ?
H21A C21 H21C 109.5 . . ?
H21B C21 H21C 109.5 . . ?
Ge2 C22 H22A 109.5 . . ?
Ge2 C22 H22B 109.5 . . ?
H22A C22 H22B 109.5 . . ?
Ge2 C22 H22C 109.5 . . ?
H22A C22 H22C 109.5 . . ?
H22B C22 H22C 109.5 . . ?
C31 Ge3 C31 104.5(3) 3 . ?
C31 Ge3 Si2 110.22(7) 3 10_556 ?
C31 Ge3 Si2 110.22(7) . 10_556 ?
C31 Ge3 Si2 110.22(7) 3 . ?
C31 Ge3 Si2 110.22(7) . . ?
Si2 Ge3 Si2 111.24(5) 10_556 . ?
Ge3 C31 H31A 109.5 . . ?
Ge3 C31 H31B 109.5 . . ?
H31A C31 H31B 109.5 . . ?
Ge3 C31 H31C 109.5 . . ?
H31A C31 H31C 109.5 . . ?
H31B C31 H31C 109.5 . . ?
Si3 Si1 Ge1 109.83(5) . . ?
Si3 Si1 Ge2 110.69(3) . . ?
Ge1 Si1 Ge2 108.89(3) . . ?
Si3 Si1 Ge2 110.69(3) . 10_556 ?
Ge1 Si1 Ge2 108.90(3) . 10_556 ?
Ge2 Si1 Ge2 107.79(4) . 10_556 ?
C311 Si3 C312 110.5(7) . . ?
C311 Si3 Si1 110.5(5) . . ?
C312 Si3 Si1 110.7(2) . . ?
C313 Si3 Si1 110.1(5) . . ?
Si4 Si2 Ge3 111.19(6) . . ?
Si4 Si2 Ge2 109.74(3) . . ?
Ge3 Si2 Ge2 108.04(3) . . ?
Si4 Si2 Ge2 109.74(3) . 12 ?
Ge3 Si2 Ge2 108.04(3) . 12 ?
Ge2 Si2 Ge2 110.05(4) . 12 ?
C411 Si4 C412 107.9(4) . . ?
C411 Si4 Si2 111.4(3) . . ?
C413 Si4 Si2 109.9(3) . . ?
C412 Si4 Si2 110.9(3) . . ?
Si4 C411 H41A 109.5 . . ?
Si4 C411 H41B 109.5 . . ?
H41A C411 H41B 109.5 . . ?
Si4 C411 H41C 109.5 . . ?
H41A C411 H41C 109.5 . . ?
H41B C411 H41C 109.5 . . ?
Si4 C412 H41D 109.5 . . ?
Si4 C412 H41E 109.5 . . ?
H41D C412 H41E 109.5 . . ?
Si4 C412 H41F 109.5 . . ?
H41D C412 H41F 109.5 . . ?
H41E C412 H41F 109.5 . . ?
Si4 C413 H41G 109.5 . . ?
Si4 C413 H41H 109.5 . . ?
H41G C413 H41H 109.5 . . ?
Si4 C413 H41I 109.5 . . ?
H41G C413 H41I 109.5 . . ?
H41H C413 H41I 109.5 . . ?
Si3 C311 H31D 109.5 . . ?
Si3 C311 H31E 109.5 . . ?
H31D C311 H31E 109.5 . . ?
Si3 C311 H31F 109.5 . . ?
H31D C311 H31F 109.5 . . ?
H31E C311 H31F 109.5 . . ?
Si3 C312 H31G 109.5 . . ?
Si3 C312 H31H 109.5 . . ?
H31G C312 H31H 109.5 . . ?
Si3 C312 H31I 109.5 . . ?
H31G C312 H31I 109.5 . . ?
H31H C312 H31I 109.5 . . ?
Si3 C313 H31J 109.5 . . ?
Si3 C313 H31K 109.5 . . ?
H31J C313 H31K 109.5 . . ?
Si3 C313 H31L 109.5 . . ?
H31J C313 H31L 109.5 . . ?
H31K C313 H31L 109.5 . . ?

loop_
_geom_bond_atom_site_label_1
_geom_bond_atom_site_label_2
_geom_bond_distance
_geom_bond_site_symmetry_2
_geom_bond_publ_flag
Ge1 C11 1.971(4) . ?
Ge1 C11 1.971(4) 10_556 ?
Ge1 Si1 2.3912(11) 3 ?
Ge1 Si1 2.3912(11) . ?
C11 H11A 0.9800 . ?
C11 H11B 0.9800 . ?
C11 H11C 0.9800 . ?
C11 H11A 0.98(4) 12 ?
C11 H11B 0.980(18) 12 ?
C11 H11C 0.98(2) 12 ?
Ge2 C21 1.969(3) . ?
Ge2 C22 1.972(3) . ?
Ge2 Si1 2.3915(7) . ?
Ge2 Si2 2.3948(7) . ?
C21 H21A 0.9800 . ?
C21 H21B 0.9800 . ?
C21 H21C 0.9800 . ?
C22 H22A 0.9800 . ?
C22 H22B 0.9800 . ?
C22 H22C 0.9800 . ?
Ge3 C31 1.978(4) 3 ?
Ge3 C31 1.978(4) . ?
Ge3 Si2 2.3899(11) 10_556 ?
Ge3 Si2 2.3900(11) . ?
C31 H31A 0.9800 . ?
C31 H31B 0.9800 . ?
C31 H31C 0.9800 . ?
Si1 Si3 2.3573(15) . ?
Si3 C311 1.846(18) . ?
Si3 C312 1.856(7) . ?
Si3 C313 1.880(17) . ?
Si2 Si4 2.3561(15) . ?
Si4 C411 1.862(9) . ?
Si4 C413 1.882(10) . ?
Si4 C412 1.890(8) . ?
C411 H41A 0.9800 . ?
C411 H41B 0.9800 . ?
C411 H41C 0.9800 . ?
C412 H41D 0.9800 . ?
C412 H41E 0.9800 . ?
C412 H41F 0.9800 . ?
C413 H41G 0.9800 . ?
C413 H41H 0.9800 . ?
C413 H41I 0.9800 . ?
C311 H31D 0.9800 . ?
C311 H31E 0.9800 . ?
C311 H31F 0.9800 . ?
C312 H31G 0.9800 . ?
C312 H31H 0.9800 . ?
C312 H31I 0.9800 . ?
C313 H31J 0.9800 . ?
C313 H31K 0.9800 . ?
C313 H31L 0.9800 . ?

loop_
_geom_torsion_atom_site_label_1
_geom_torsion_atom_site_label_2
_geom_torsion_atom_site_label_3
_geom_torsion_atom_site_label_4
_geom_torsion
_geom_torsion_site_symmetry_1
_geom_torsion_site_symmetry_2
_geom_torsion_site_symmetry_3
_geom_torsion_site_symmetry_4
_geom_torsion_publ_flag
C11 Ge1 Si1 Si3 -58.17(15) . . . . ?
C11 Ge1 Si1 Si3 58.18(15) 10_556 . . . ?
Si1 Ge1 Si1 Si3 180.0 3 . . . ?
C11 Ge1 Si1 Ge2 -179.53(15) . . . . ?
C11 Ge1 Si1 Ge2 -63.18(16) 10_556 . . . ?
Si1 Ge1 Si1 Ge2 58.65(3) 3 . . . ?
C11 Ge1 Si1 Ge2 63.18(16) . . . 10_556 ?
C11 Ge1 Si1 Ge2 179.53(15) 10_556 . . 10_556 ?
Si1 Ge1 Si1 Ge2 -58.65(3) 3 . . 10_556 ?
C21 Ge2 Si1 Si3 -56.11(12) . . . . ?
C22 Ge2 Si1 Si3 60.08(12) . . . . ?
Si2 Ge2 Si1 Si3 -178.43(4) . . . . ?
C21 Ge2 Si1 Ge1 64.72(12) . . . . ?
C22 Ge2 Si1 Ge1 -179.09(11) . . . . ?
Si2 Ge2 Si1 Ge1 -57.61(4) . . . . ?
C21 Ge2 Si1 Ge2 -177.29(11) . . . 10_556 ?
C22 Ge2 Si1 Ge2 -61.10(11) . . . 10_556 ?
Si2 Ge2 Si1 Ge2 60.39(5) . . . 10_556 ?
Ge1 Si1 Si3 C311 48.5(5) . . . . ?
Ge2 Si1 Si3 C311 168.8(5) . . . . ?
Ge2 Si1 Si3 C311 -71.8(5) 10_556 . . . ?
Ge1 Si1 Si3 C312 171.2(7) . . . . ?
Ge2 Si1 Si3 C312 -68.5(7) . . . . ?
Ge2 Si1 Si3 C312 50.9(7) 10_556 . . . ?
Ge1 Si1 Si3 C313 70.5(4) . . . . ?
Ge2 Si1 Si3 C313 -169.2(4) . . . . ?
Ge2 Si1 Si3 C313 -49.8(4) 10_556 . . . ?
C31 Ge3 Si2 Si4 -57.44(13) 3 . . . ?
C31 Ge3 Si2 Si4 57.44(13) . . . . ?
Si2 Ge3 Si2 Si4 180.0 10_556 . . . ?
C31 Ge3 Si2 Ge2 -177.92(13) 3 . . . ?
C31 Ge3 Si2 Ge2 -63.05(13) . . . . ?
Si2 Ge3 Si2 Ge2 59.52(3) 10_556 . . . ?
C31 Ge3 Si2 Ge2 63.04(13) 3 . . 12 ?
C31 Ge3 Si2 Ge2 177.92(13) . . . 12 ?
Si2 Ge3 Si2 Ge2 -59.52(3) 10_556 . . 12 ?
C21 Ge2 Si2 Si4 56.34(12) . . . . ?
C22 Ge2 Si2 Si4 -59.77(12) . . . . ?
Si1 Ge2 Si2 Si4 178.67(5) . . . . ?
C21 Ge2 Si2 Ge3 177.72(11) . . . . ?
C22 Ge2 Si2 Ge3 61.61(11) . . . . ?
Si1 Ge2 Si2 Ge3 -59.94(4) . . . . ?
C21 Ge2 Si2 Ge2 -64.53(12) . . . 12 ?
C22 Ge2 Si2 Ge2 179.36(11) . . . 12 ?
Si1 Ge2 Si2 Ge2 57.80(5) . . . 12 ?
Ge3 Si2 Si4 C411 -45.7(4) . . . . ?
Ge2 Si2 Si4 C411 73.8(4) . . . . ?
Ge2 Si2 Si4 C411 -165.2(4) 12 . . . ?
Ge3 Si2 Si4 C413 -74.5(4) . . . . ?
Ge2 Si2 Si4 C413 45.0(4) . . . . ?
Ge2 Si2 Si4 C413 166.0(4) 12 . . . ?
Ge3 Si2 Si4 C412 -165.9(4) . . . . ?
Ge2 Si2 Si4 C412 -46.4(4) . . . . ?
Ge2 Si2 Si4 C412 74.7(4) 12 . . . ?
